data_2008719
loop_
_publ_author_name
'E. M. Elssfah'
'K. Chinnakali'
'H.-K. Fun'
'I. W. Mathison'
'E. K. Gan'
'M. Zubaid'
'T. W. Sam'
'K. S. Khoo'

_publ_section_title
;
 Substituted clonidine derivatives. I.
 3,5-Dichloro-4-(imidazolidin-2-ylideneamino)benzonitrile and
 3,5-dichloro-4-(1,3-diisobutyrylimidazolidin-2-ylideneamino)benzonitrile
;
_journal_issue 7
_journal_name_full 'Acta Crystallographica Section C'
_journal_page_first IUC9900066
_journal_paper_doi 10.1107/S010827019909914X
_journal_volume 55
_journal_year 1999
_chemical_formula_sum 'C10 H8 Cl2 N4'
_chemical_formula_weight 255.10
_chemical_name_systematic
;
2-(4-cyano-2,6-dichlorophenylimino)imidazolidine
;
_space_group_IT_number 14
_symmetry_cell_setting monoclinic
_symmetry_space_group_name_Hall '-P 2ybc'
_symmetry_space_group_name_H-M 'P 1 21/c 1'
_audit_creation_method SHELXL-97
_cell_angle_alpha 90.00
_cell_angle_beta 96.637(2)
_cell_angle_gamma 90.00
_cell_formula_units_Z 4
_cell_length_a 10.3746(4)
_cell_length_b 13.7857(5)
_cell_length_c 7.9098(4)
_cell_measurement_reflns_used 1846
_cell_measurement_temperature 293(2)
_cell_measurement_theta_max 33.0
_cell_measurement_theta_min 2.96
_cell_volume 1123.69(8)
_computing_cell_refinement 'SAINT (Siemens, 1996)'
_computing_data_collection 'SMART (Siemens, 1996)'
_computing_data_reduction 'SAINT (Siemens, 1996)'
_computing_molecular_graphics 'SHELXL97 (Sheldrick, 1997b)'
_computing_publication_material 'SHELXTL (Sheldrick, 1997a) and PARST (Nardelli, 1995)'
_computing_structure_refinement 'SHELXL97 (Sheldrick, 1997b)'
_computing_structure_solution 'SHELXS97 (Sheldrick, 1990)'
_diffrn_ambient_temperature 293(2)
_diffrn_detector_area_resol_mean 8.33
_diffrn_measured_fraction_theta_full 0.994
_diffrn_measured_fraction_theta_max 0.994
_diffrn_measurement_device_type 'Siemens SMART CCD area-detector'
_diffrn_measurement_method \w
_diffrn_radiation_monochromator graphite
_diffrn_radiation_source 'fine-focus sealed tube'
_diffrn_radiation_type MoK\a
_diffrn_radiation_wavelength 0.71073
_diffrn_reflns_av_R_equivalents 0.079
_diffrn_reflns_av_sigmaI/netI 0.104
_diffrn_reflns_limit_h_max 13
_diffrn_reflns_limit_h_min -13
_diffrn_reflns_limit_k_max 17
_diffrn_reflns_limit_k_min 0
_diffrn_reflns_limit_l_max 10
_diffrn_reflns_limit_l_min 0
_diffrn_reflns_number 7186
_diffrn_reflns_theta_full 27.50
_diffrn_reflns_theta_max 27.50
_diffrn_reflns_theta_min 2.96
_exptl_absorpt_coefficient_mu 0.553
_exptl_absorpt_correction_T_max 0.96
_exptl_absorpt_correction_T_min 0.82
_exptl_absorpt_correction_type empirical
_exptl_absorpt_process_details '(SADABS; Siemens, 1996)'
_exptl_crystal_colour colourless
_exptl_crystal_density_diffrn 1.508
_exptl_crystal_density_method 'not measured'
_exptl_crystal_description plate
_exptl_crystal_F_000 520
_exptl_crystal_size_max 0.32
_exptl_crystal_size_mid 0.14
_exptl_crystal_size_min 0.08
_refine_diff_density_max 0.34
_refine_diff_density_min -0.27
_refine_ls_extinction_method none
_refine_ls_goodness_of_fit_ref 1.035
_refine_ls_hydrogen_treatment constr
_refine_ls_matrix_type full
_refine_ls_number_parameters 145
_refine_ls_number_reflns 2569
_refine_ls_number_restraints 0
_refine_ls_restrained_S_all 1.035
_refine_ls_R_factor_all 0.153
_refine_ls_R_factor_gt 0.068
_refine_ls_shift/su_max <0.001
_refine_ls_shift/su_mean 0.000
_refine_ls_structure_factor_coef Fsqd
_refine_ls_weighting_details 'calc w = 1/[\s^2^(Fo^2^)+(0.0580P)^2^+0.1490P] where P = (Fo^2^+2Fc^2^)/3'
_refine_ls_weighting_scheme calc
_refine_ls_wR_factor_ref 0.158
_reflns_number_gt 1316
_reflns_number_total 2569
_reflns_threshold_expression I>2\s(I)
_cod_data_source_file qb0091.cif
_cod_data_source_block IUC9900066-1
_cod_original_sg_symbol_H-M 'P 21/c'
_cod_database_code 2008719

loop_
_symmetry_equiv_pos_as_xyz
'x, y, z'
'-x, y+1/2, -z+1/2'
'-x, -y, -z'
'x, -y-1/2, z-1/2'

loop_
_atom_site_label
_atom_site_fract_x
_atom_site_fract_y
_atom_site_fract_z
_atom_site_U_iso_or_equiv
_atom_site_adp_type
_atom_site_calc_flag
_atom_site_refinement_flags
_atom_site_occupancy
_atom_site_disorder_assembly
_atom_site_disorder_group
_atom_site_type_symbol
Cl1 0.85523(10) 0.06145(7) 0.91589(15) 0.0559(4) Uani d . 1 . . Cl
Cl2 0.76736(11) 0.44854(8) 0.93052(16) 0.0612(4) Uani d . 1 . . Cl
N1 0.7010(3) 0.2430(2) 0.9836(4) 0.0396(8) Uani d . 1 . . N
N2 0.5918(3) 0.1569(2) 0.7479(4) 0.0454(9) Uani d . 1 . . N
H2A 0.6380 0.1764 0.6710 0.054 Uiso calc R 1 . . H
N3 0.5158(3) 0.1477(2) 0.9936(5) 0.0494(9) Uani d . 1 . . N
H3A 0.5140 0.1512 1.1019 0.059 Uiso calc R 1 . . H
N4 1.2936(4) 0.3263(4) 0.7301(7) 0.0938(16) Uani d . 1 . . N
C1 0.8165(3) 0.2560(3) 0.9159(5) 0.0336(9) Uani d . 1 . . C
C2 0.9017(4) 0.1809(3) 0.8831(5) 0.0377(9) Uani d . 1 . . C
C3 1.0221(4) 0.1973(3) 0.8332(5) 0.0479(11) Uani d . 1 . . C
H3B 1.0747 0.1452 0.8114 0.057 Uiso calc R 1 . . H
C4 1.0653(4) 0.2910(3) 0.8152(5) 0.0482(11) Uani d . 1 . . C
C5 0.9858(4) 0.3687(3) 0.8463(5) 0.0459(11) Uani d . 1 . . C
H5A 1.0138 0.4321 0.8342 0.055 Uiso calc R 1 . . H
C6 0.8650(4) 0.3504(3) 0.8953(5) 0.0384(10) Uani d . 1 . . C
C7 0.6107(4) 0.1849(3) 0.9101(5) 0.0351(9) Uani d . 1 . . C
C8 0.4848(4) 0.0899(3) 0.7165(6) 0.0581(13) Uani d . 1 . . C
H8A 0.5154 0.0241 0.7043 0.070 Uiso calc R 1 . . H
H8B 0.4280 0.1077 0.6152 0.070 Uiso calc R 1 . . H
C9 0.4165(4) 0.1007(3) 0.8755(6) 0.0539(12) Uani d . 1 . . C
H9A 0.3396 0.1408 0.8541 0.065 Uiso calc R 1 . . H
H9B 0.3925 0.0380 0.9181 0.065 Uiso calc R 1 . . H
C10 1.1928(5) 0.3108(4) 0.7656(6) 0.0624(14) Uani d . 1 . . C

loop_
_atom_site_aniso_label
_atom_site_aniso_U_11
_atom_site_aniso_U_22
_atom_site_aniso_U_33
_atom_site_aniso_U_12
_atom_site_aniso_U_13
_atom_site_aniso_U_23
Cl1 0.0500(7) 0.0411(6) 0.0770(9) 0.0065(5) 0.0093(6) -0.0011(6)
Cl2 0.0529(7) 0.0450(6) 0.0887(10) 0.0096(5) 0.0213(6) 0.0045(6)
N1 0.0306(17) 0.049(2) 0.042(2) -0.0030(15) 0.0132(15) -0.0091(16)
N2 0.041(2) 0.061(2) 0.035(2) -0.0187(16) 0.0089(15) 0.0017(17)
N3 0.047(2) 0.058(2) 0.047(2) -0.0089(17) 0.0236(17) -0.0002(18)
N4 0.050(3) 0.102(4) 0.138(5) 0.010(2) 0.046(3) 0.028(3)
C1 0.0288(19) 0.045(2) 0.027(2) 0.0020(16) 0.0053(16) -0.0001(17)
C2 0.031(2) 0.042(2) 0.041(2) 0.0002(17) 0.0065(18) 0.0009(19)
C3 0.039(2) 0.058(3) 0.047(3) 0.014(2) 0.008(2) 0.001(2)
C4 0.034(2) 0.064(3) 0.047(3) 0.003(2) 0.010(2) 0.003(2)
C5 0.038(2) 0.053(3) 0.047(3) -0.002(2) 0.006(2) 0.010(2)
C6 0.030(2) 0.043(2) 0.043(3) 0.0053(17) 0.0052(18) -0.0001(19)
C7 0.032(2) 0.037(2) 0.038(3) 0.0022(16) 0.0099(18) 0.0048(19)
C8 0.050(3) 0.067(3) 0.057(3) -0.018(2) 0.009(2) -0.005(2)
C9 0.038(2) 0.053(3) 0.072(3) -0.008(2) 0.012(2) 0.007(2)
C10 0.044(3) 0.070(3) 0.077(4) 0.006(2) 0.023(3) 0.017(3)

loop_
_atom_type_symbol
_atom_type_description
_atom_type_scat_dispersion_real
_atom_type_scat_dispersion_imag
_atom_type_scat_source
C C 0.0033 0.0016 'International Tables Vol C Tables 4.2.6.8 and 6.1.1.4'
H H 0.0000 0.0000 'International Tables Vol C Tables 4.2.6.8 and 6.1.1.4'
N N 0.0061 0.0033 'International Tables Vol C Tables 4.2.6.8 and 6.1.1.4'
Cl Cl 0.1484 0.1585 'International Tables Vol C Tables 4.2.6.8 and 6.1.1.4'

loop_
_geom_angle_atom_site_label_1
_geom_angle_atom_site_label_2
_geom_angle_atom_site_label_3
_geom_angle
C7 N1 C1 120.9(3)
C7 N2 C8 112.1(3)
C7 N3 C9 110.9(3)
N1 C1 C2 124.7(3)
N1 C1 C6 120.1(3)
C2 C1 C6 114.7(3)
C3 C2 C1 123.0(4)
C3 C2 Cl1 118.4(3)
C1 C2 Cl1 118.5(3)
C2 C3 C4 120.1(4)
C3 C4 C5 119.8(4)
C3 C4 C10 121.4(4)
C5 C4 C10 118.8(4)
C6 C5 C4 119.1(4)
C5 C6 C1 123.3(4)
C5 C6 Cl2 118.1(3)
C1 C6 Cl2 118.6(3)
N1 C7 N2 128.3(4)
N1 C7 N3 122.6(4)
N2 C7 N3 109.1(3)
N2 C8 C9 102.6(3)
N3 C9 C8 102.2(3)
N4 C10 C4 178.6(6)

loop_
_geom_bond_atom_site_label_1
_geom_bond_atom_site_label_2
_geom_bond_site_symmetry_2
_geom_bond_distance
_geom_bond_publ_flag
Cl1 C2 . 1.743(4) ?
Cl2 C6 . 1.732(4) ?
N1 C7 . 1.316(5) yes
N1 C1 . 1.379(4) yes
N2 C7 . 1.333(5) yes
N2 C8 . 1.443(5) yes
N3 C7 . 1.349(5) yes
N3 C9 . 1.460(5) yes
N4 C10 . 1.134(5) yes
C1 C2 . 1.405(5) ?
C1 C6 . 1.411(5) ?
C2 C3 . 1.371(5) ?
C3 C4 . 1.380(6) ?
C4 C5 . 1.390(5) ?
C4 C10 . 1.449(6) ?
C5 C6 . 1.377(5) ?
C8 C9 . 1.521(6) ?

loop_
_geom_torsion_atom_site_label_1
_geom_torsion_atom_site_label_2
_geom_torsion_atom_site_label_3
_geom_torsion_atom_site_label_4
_geom_torsion
C7 N1 C1 C2 -56.3(5)
C7 N1 C1 C6 132.1(4)
N1 C1 C2 C3 -172.7(4)
C6 C1 C2 C3 -0.7(5)
N1 C1 C2 Cl1 4.5(5)
C6 C1 C2 Cl1 176.6(3)
C1 C2 C3 C4 0.9(6)
Cl1 C2 C3 C4 -176.4(3)
C2 C3 C4 C5 -0.6(6)
C2 C3 C4 C10 178.9(4)
C3 C4 C5 C6 0.2(6)
C10 C4 C5 C6 -179.3(4)
C4 C5 C6 C1 0.0(6)
C4 C5 C6 Cl2 -179.2(3)
N1 C1 C6 C5 172.7(4)
C2 C1 C6 C5 0.3(5)
N1 C1 C6 Cl2 -8.2(5)
C2 C1 C6 Cl2 179.4(3)
C1 N1 C7 N2 -23.6(6)
C1 N1 C7 N3 159.9(4)
C8 N2 C7 N1 178.1(4)
C8 N2 C7 N3 -5.1(5)
C9 N3 C7 N1 169.7(3)
C9 N3 C7 N2 -7.4(5)
C7 N2 C8 C9 14.4(5)
C7 N3 C9 C8 15.6(5)
N2 C8 C9 N3 -17.1(4)
C3 C4 C10 N4 -9E1(2)
C5 C4 C10 N4 9E1(2)

loop_
_cod_related_entry_id
_cod_related_entry_database
_cod_related_entry_code
1 ChemSpider 14986452
